data_7050931
loop_
_publ_author_name
'Gao, En-Qing'
'Wang, Zhe-Ming'
'Liao, Chun-Sheng'
'Yan, Chun-Hua'

_publ_section_title
;
 Topological isomerism in the formation of a novel three-dimensional
 metal-organic polycatenane
;
_journal_issue 9
_journal_name_full 'New Journal of Chemistry'
_journal_page_first 1096
_journal_paper_doi 10.1039/b204324f
_journal_volume 26
_journal_year 2002
_chemical_formula_sum 'C17 H14 Cd N8'
_chemical_formula_weight 442.76
_space_group_IT_number 70
_symmetry_cell_setting orthorhombic
_symmetry_space_group_name_Hall '-F 2uv 2vw'
_symmetry_space_group_name_H-M 'F d d d :2'
_atom_sites_solution_hydrogens geom
_atom_sites_solution_primary direct
_atom_sites_solution_secondary difmap
_audit_creation_method SHELXL-97
_cell_angle_alpha 90.00
_cell_angle_beta 90.00
_cell_angle_gamma 90.00
_cell_formula_units_Z 16
_cell_length_a 13.2140(2)
_cell_length_b 21.7332(4)
_cell_length_c 28.7125(5)
_cell_measurement_reflns_used 20254
_cell_measurement_temperature 293(2)
_cell_measurement_theta_max 27.485
_cell_measurement_theta_min 3.395
_cell_volume 8245.7(2)
_computing_cell_refinement 'HKL Scalepack (Otwinowski & Minor, 1997)'
_computing_data_collection 'KappaCCD (Nonius B. V., 1998)'
_computing_data_reduction 'HKL Denzo (Otwinowski & Minor, 1997) & maXus (Mackay et al., 1998)'
_computing_molecular_graphics 'Bruker SHELXTL V5.1 (Sheldrick, 1998)'
_computing_publication_material 'SHELXL-97 (Sheldrick, 1997)'
_computing_structure_refinement 'SHELXL-97 (Sheldrick, 1997)'
_computing_structure_solution 'SHELXS-97 (Sheldrick, 1997)'
_diffrn_ambient_temperature 293(2)
_diffrn_detector_area_resol_mean 0.76
_diffrn_measured_fraction_theta_full 0.985
_diffrn_measured_fraction_theta_max 0.985
_diffrn_measurement_device_type 'NONIUS KappaCCD Diffractometer'
_diffrn_measurement_method CCD
_diffrn_radiation_monochromator graphite
_diffrn_radiation_source 'fine-focus sealed tube'
_diffrn_radiation_type MoK\a
_diffrn_radiation_wavelength 0.71073
_diffrn_reflns_av_R_equivalents 0.0559
_diffrn_reflns_av_sigmaI/netI 0.0261
_diffrn_reflns_limit_h_max 16
_diffrn_reflns_limit_h_min -17
_diffrn_reflns_limit_k_max 27
_diffrn_reflns_limit_k_min -27
_diffrn_reflns_limit_l_max 37
_diffrn_reflns_limit_l_min -36
_diffrn_reflns_number 36198
_diffrn_reflns_theta_full 27.48
_diffrn_reflns_theta_max 27.48
_diffrn_reflns_theta_min 3.61
_diffrn_standards_decay_% 0
_exptl_absorpt_coefficient_mu 1.075
_exptl_absorpt_correction_T_max 0.908
_exptl_absorpt_correction_T_min 0.810
_exptl_absorpt_correction_type empirical
_exptl_absorpt_process_details '(Blessing, 1995, 1997)'
_exptl_crystal_colour colorless
_exptl_crystal_density_diffrn 1.427
_exptl_crystal_density_method 'not measured'
_exptl_crystal_description block
_exptl_crystal_F_000 3520
_exptl_crystal_size_max 0.35
_exptl_crystal_size_mid 0.25
_exptl_crystal_size_min 0.16
_refine_diff_density_max 0.884
_refine_diff_density_min -0.396
_refine_diff_density_rms 0.091
_refine_ls_extinction_coef 0.00037(10)
_refine_ls_extinction_expression Fc^*^=kFc[1+0.001xFc^2^\l^3^/sin(2\q)]^-1/4^
_refine_ls_extinction_method SHELXL
_refine_ls_goodness_of_fit_ref 1.084
_refine_ls_hydrogen_treatment mixed
_refine_ls_matrix_type full
_refine_ls_number_parameters 120
_refine_ls_number_reflns 2346
_refine_ls_number_restraints 0
_refine_ls_restrained_S_all 1.084
_refine_ls_R_factor_all 0.0650
_refine_ls_R_factor_gt 0.0438
_refine_ls_shift/su_max 0.000
_refine_ls_shift/su_mean 0.000
_refine_ls_structure_factor_coef Fsqd
_refine_ls_weighting_details 'calc w=1/[\s^2^(Fo^2^)+(0.0925P)^2^+10.3993P] where P=(Fo^2^+2Fc^2^)/3'
_refine_ls_weighting_scheme calc
_refine_ls_wR_factor_gt 0.1272
_refine_ls_wR_factor_ref 0.1493
_reflns_number_gt 1692
_reflns_number_total 2346
_reflns_threshold_expression >2sigma(I)
_cod_data_source_file b204324f.txt
_cod_data_source_block 2
_cod_original_sg_symbol_H-M Fddd
_cod_database_code 7050931

loop_
_symmetry_equiv_pos_as_xyz
'x, y, z'
'-x+3/4, -y+3/4, z'
'-x+3/4, y, -z+3/4'
'x, -y+3/4, -z+3/4'
'x, y+1/2, z+1/2'
'-x+3/4, -y+5/4, z+1/2'
'-x+3/4, y+1/2, -z+5/4'
'x, -y+5/4, -z+5/4'
'x+1/2, y, z+1/2'
'-x+5/4, -y+3/4, z+1/2'
'-x+5/4, y, -z+5/4'
'x+1/2, -y+3/4, -z+5/4'
'x+1/2, y+1/2, z'
'-x+5/4, -y+5/4, z'
'-x+5/4, y+1/2, -z+3/4'
'x+1/2, -y+5/4, -z+3/4'
'-x, -y, -z'
'x-3/4, y-3/4, -z'
'x-3/4, -y, z-3/4'
'-x, y-3/4, z-3/4'
'-x, -y+1/2, -z+1/2'
'x-3/4, y-1/4, -z+1/2'
'x-3/4, -y+1/2, z-1/4'
'-x, y-1/4, z-1/4'
'-x+1/2, -y, -z+1/2'
'x-1/4, y-3/4, -z+1/2'
'x-1/4, -y, z-1/4'
'-x+1/2, y-3/4, z-1/4'
'-x+1/2, -y+1/2, -z'
'x-1/4, y-1/4, -z'
'x-1/4, -y+1/2, z-3/4'
'-x+1/2, y-1/4, z-3/4'

loop_
_atom_site_label
_atom_site_type_symbol
_atom_site_fract_x
_atom_site_fract_y
_atom_site_fract_z
_atom_site_U_iso_or_equiv
_atom_site_adp_type
_atom_site_occupancy
_atom_site_symmetry_multiplicity
_atom_site_calc_flag
_atom_site_refinement_flags
_atom_site_disorder_assembly
_atom_site_disorder_group
Cd1 Cd 0.3750 0.3750 0.074184(15) 0.0630(2) Uani 1 2 d S . .
N1 N 0.4278(3) 0.30524(15) 0.13099(12) 0.0636(8) Uani 1 1 d . . .
N2 N 0.2166(3) 0.32710(19) 0.07226(15) 0.0817(10) Uani 1 1 d . . .
N3 N 0.0693(4) 0.1942(2) -0.01741(18) 0.1041(15) Uani 1 1 d . . .
N4 N 0.0766(5) 0.2833(4) 0.0309(4) 0.186(4) Uani 1 1 d . . .
C1 C 0.6250 0.1250 0.1895(2) 0.0797(18) Uani 1 2 d S . .
H1A H 0.6713 0.1471 0.1699 0.096 Uiso 1 1 d R . .
C2 C 0.5660(4) 0.1709(2) 0.22038(15) 0.0777(12) Uani 1 1 d . . .
H2A H 0.5154 0.1490 0.2384 0.093 Uiso 1 1 calc R . .
H2B H 0.6121 0.1908 0.2419 0.093 Uiso 1 1 calc R . .
C3 C 0.5157(3) 0.21834(18) 0.19075(15) 0.0660(10) Uani 1 1 d . . .
C4 C 0.5584(3) 0.2749(2) 0.18328(15) 0.0736(11) Uani 1 1 d . . .
H4A H 0.6189 0.2851 0.1980 0.088 Uiso 1 1 calc R . .
C5 C 0.5131(3) 0.31660(19) 0.15442(14) 0.0684(10) Uani 1 1 d . . .
H5A H 0.5433 0.3550 0.1509 0.082 Uiso 1 1 calc R . .
C6 C 0.3851(4) 0.2510(2) 0.1383(2) 0.0852(15) Uani 1 1 d . . .
H6A H 0.3248 0.2419 0.1231 0.102 Uiso 1 1 calc R . .
C7 C 0.4266(4) 0.2072(2) 0.1678(2) 0.0920(15) Uani 1 1 d . . .
H7A H 0.3937 0.1698 0.1721 0.110 Uiso 1 1 calc R . .
C8 C 0.0805(4) 0.2346(3) 0.0057(2) 0.0941(16) Uani 1 1 d . . .
C9 C 0.1561(4) 0.3030(2) 0.0527(2) 0.0881(15) Uani 1 1 d . . .

loop_
_atom_site_aniso_label
_atom_site_aniso_U_11
_atom_site_aniso_U_22
_atom_site_aniso_U_33
_atom_site_aniso_U_23
_atom_site_aniso_U_13
_atom_site_aniso_U_12
Cd1 0.0660(3) 0.0506(3) 0.0723(4) 0.000 0.000 -0.00096(15)
N1 0.0633(19) 0.0502(17) 0.077(2) 0.0016(14) 0.0025(15) 0.0000(14)
N2 0.074(2) 0.072(2) 0.099(3) -0.0094(19) -0.005(2) -0.0038(19)
N3 0.098(3) 0.108(3) 0.106(3) -0.044(3) 0.000(3) -0.003(3)
N4 0.090(4) 0.181(6) 0.287(10) -0.143(7) -0.042(5) 0.024(4)
C1 0.098(5) 0.079(4) 0.062(4) 0.000 0.000 0.027(3)
C2 0.093(3) 0.071(2) 0.069(3) 0.002(2) 0.009(2) 0.024(2)
C3 0.067(2) 0.060(2) 0.071(2) -0.0017(18) 0.0122(18) 0.0147(17)
C4 0.071(2) 0.078(3) 0.071(3) 0.003(2) 0.0011(19) 0.002(2)
C5 0.076(2) 0.062(2) 0.067(3) 0.0021(18) -0.0014(19) -0.0116(18)
C6 0.075(3) 0.054(2) 0.127(4) 0.017(3) -0.020(3) -0.0103(19)
C7 0.094(3) 0.052(2) 0.131(4) 0.018(2) -0.014(3) -0.008(2)
C8 0.064(3) 0.107(4) 0.110(4) -0.042(3) -0.008(3) 0.005(3)
C9 0.058(2) 0.087(3) 0.120(4) -0.040(3) -0.003(3) 0.006(2)

loop_
_atom_type_symbol
_atom_type_description
_atom_type_scat_dispersion_real
_atom_type_scat_dispersion_imag
_atom_type_scat_source
C C 0.0033 0.0016 'International Tables Vol C Tables 4.2.6.8 and 6.1.1.4'
H H 0.0000 0.0000 'International Tables Vol C Tables 4.2.6.8 and 6.1.1.4'
N N 0.0061 0.0033 'International Tables Vol C Tables 4.2.6.8 and 6.1.1.4'
Cd Cd -0.8075 1.2024 'International Tables Vol C Tables 4.2.6.8 and 6.1.1.4'

loop_
_geom_angle_atom_site_label_1
_geom_angle_atom_site_label_2
_geom_angle_atom_site_label_3
_geom_angle
_geom_angle_site_symmetry_1
_geom_angle_site_symmetry_3
_geom_angle_publ_flag
N1 Cd1 N1 91.31(16) 2 . ?
N1 Cd1 N3 179.01(14) 2 29 ?
N1 Cd1 N3 88.58(17) . 29 ?
N1 Cd1 N3 88.58(17) 2 18_665 ?
N1 Cd1 N3 179.01(14) . 18_665 ?
N3 Cd1 N3 91.5(3) 29 18_665 ?
N1 Cd1 N2 89.70(13) 2 2 ?
N1 Cd1 N2 92.19(13) . 2 ?
N3 Cd1 N2 89.33(16) 29 2 ?
N3 Cd1 N2 88.79(16) 18_665 2 ?
N1 Cd1 N2 92.19(13) 2 . ?
N1 Cd1 N2 89.70(13) . . ?
N3 Cd1 N2 88.79(16) 29 . ?
N3 Cd1 N2 89.33(16) 18_665 . ?
N2 Cd1 N2 177.3(2) 2 . ?
C6 N1 C5 116.4(4) . . ?
C6 N1 Cd1 124.2(3) . . ?
C5 N1 Cd1 118.9(3) . . ?
C9 N2 Cd1 150.2(4) . . ?
C8 N3 Cd1 152.2(5) . 29 ?
C8 N4 C9 120.8(6) . . ?
C2 C1 C2 110.1(5) 14_545 . ?
C3 C2 C1 110.1(4) . . ?
C7 C3 C4 116.0(4) . . ?
C7 C3 C2 122.3(4) . . ?
C4 C3 C2 121.7(4) . . ?
C5 C4 C3 120.6(4) . . ?
N1 C5 C4 123.6(4) . . ?
N1 C6 C7 122.6(4) . . ?
C3 C7 C6 120.8(4) . . ?
N3 C8 N4 169.7(6) . . ?
N2 C9 N4 170.2(6) . . ?

loop_
_geom_bond_atom_site_label_1
_geom_bond_atom_site_label_2
_geom_bond_distance
_geom_bond_site_symmetry_2
_geom_bond_publ_flag
Cd1 N1 2.333(3) 2 ?
Cd1 N1 2.333(3) . ?
Cd1 N3 2.337(4) 29 ?
Cd1 N3 2.337(4) 18_665 ?
Cd1 N2 2.339(4) 2 ?
Cd1 N2 2.339(4) . ?
N1 C6 1.324(5) . ?
N1 C5 1.336(5) . ?
N2 C9 1.109(6) . ?
N3 C8 1.110(6) . ?
N3 Cd1 2.337(4) 29 ?
N4 C8 1.283(7) . ?
N4 C9 1.295(8) . ?
C1 C2 1.546(6) 14_545 ?
C1 C2 1.546(6) . ?
C2 C3 1.492(6) . ?
C3 C7 1.370(7) . ?
C3 C4 1.371(6) . ?
C4 C5 1.366(6) . ?
C6 C7 1.388(7) . ?
